data_4341211
loop_
_publ_author_name
'Zhang, Sheng'
'Yang, Yang'
'Xia, Zheng-Qiang'
'Liu, Xiang-Yu'
'Yang, Qi'
'Wei, Qing'
'Xie, Gang'
'Chen, San-Ping'
'Gao, Sheng-Li'

_publ_section_title
;
 Eu-MOFs with 2-(4-Carboxyphenyl)imidazo[4,5-f]-1,10-phenanthroline and
 Ditopic Carboxylates as Coligands: Synthesis, Structure, High
 Thermostability, and Luminescence Properties.
;
_journal_issue 20
_journal_name_full 'Inorganic chemistry'
_journal_page_first 10952
_journal_page_last 10963
_journal_paper_doi 10.1021/ic501253c
_journal_volume 53
_journal_year 2014
_chemical_formula_moiety 'C20 H12 N4 O2, 3(H2 O) '
_chemical_formula_sum 'C20 H18 N4 O5'
_chemical_formula_weight 394.38
_chemical_name_systematic
; 
 ? 
;
_space_group_IT_number 14
_symmetry_cell_setting monoclinic
_symmetry_space_group_name_Hall '-P 2ybc'
_symmetry_space_group_name_H-M 'P 1 21/c 1'
_atom_sites_solution_hydrogens geom
_atom_sites_solution_primary direct
_atom_sites_solution_secondary difmap
_audit_creation_method SHELXL-97
_cell_angle_alpha 90.00
_cell_angle_beta 96.552(5)
_cell_angle_gamma 90.00
_cell_formula_units_Z 4
_cell_length_a 3.7161(8)
_cell_length_b 24.686(5)
_cell_length_c 21.803(4)
_cell_measurement_reflns_used 529
_cell_measurement_temperature 296(2)
_cell_measurement_theta_max 17.66
_cell_measurement_theta_min 2.94
_cell_volume 1987.0(7)
_computing_structure_refinement 'SHELXL-97 (Sheldrick, 1997)'
_computing_structure_solution 'SHELXS-97 (Sheldrick, 1990)'
_diffrn_ambient_temperature 296(2)
_diffrn_measured_fraction_theta_full 0.977
_diffrn_measured_fraction_theta_max 0.977
_diffrn_measurement_device_type 'Bruker APEX-II CCD'
_diffrn_measurement_method '\f and \w scans'
_diffrn_radiation_monochromator graphite
_diffrn_radiation_source 'fine-focus sealed tube'
_diffrn_radiation_type MoK\a
_diffrn_radiation_wavelength 0.71073
_diffrn_reflns_av_R_equivalents 0.1113
_diffrn_reflns_av_sigmaI/netI 0.1344
_diffrn_reflns_limit_h_max 4
_diffrn_reflns_limit_h_min -4
_diffrn_reflns_limit_k_max 27
_diffrn_reflns_limit_k_min -30
_diffrn_reflns_limit_l_max 26
_diffrn_reflns_limit_l_min -18
_diffrn_reflns_number 10699
_diffrn_reflns_theta_full 26.18
_diffrn_reflns_theta_max 26.18
_diffrn_reflns_theta_min 1.25
_diffrn_standards_number 0
_exptl_absorpt_coefficient_mu 0.097
_exptl_absorpt_correction_T_max 0.989
_exptl_absorpt_correction_T_min 0.983
_exptl_absorpt_correction_type multi-scan
_exptl_crystal_colour yellow
_exptl_crystal_density_diffrn 1.318
_exptl_crystal_density_method 'not measured'
_exptl_crystal_description block
_exptl_crystal_F_000 824
_exptl_crystal_size_max 0.28
_exptl_crystal_size_mid 0.15
_exptl_crystal_size_min 0.11
_refine_diff_density_max 0.817
_refine_diff_density_min -0.391
_refine_diff_density_rms 0.144
_refine_ls_extinction_method none
_refine_ls_goodness_of_fit_ref 1.083
_refine_ls_hydrogen_treatment constr
_refine_ls_matrix_type full
_refine_ls_number_parameters 263
_refine_ls_number_reflns 3903
_refine_ls_number_restraints 12
_refine_ls_restrained_S_all 1.081
_refine_ls_R_factor_all 0.2126
_refine_ls_R_factor_gt 0.0903
_refine_ls_shift/su_max 0.000
_refine_ls_shift/su_mean 0.000
_refine_ls_structure_factor_coef Fsqd
_refine_ls_weighting_details 'calc w=1/[\s^2^(Fo^2^)+(0.1200P)^2^+1.2787P] where P=(Fo^2^+2Fc^2^)/3'
_refine_ls_weighting_scheme calc
_refine_ls_wR_factor_gt 0.2558
_refine_ls_wR_factor_ref 0.3155
_reflns_number_gt 1536
_reflns_number_total 3903
_reflns_threshold_expression >2sigma(I)
_cod_data_source_file ic501253c_si_006.cif
_cod_data_source_block xb6973_0m
_cod_depositor_comments
;
The following automatic conversions were performed:

'_symmetry_cell_setting' value 'Monoclinic' changed to 'monoclinic'
according to
/home/saulius/struct/COD-crude-data--automatic-downloads/rss-feeds/ACS/lib/dictionaries/cif_core.dic
dictionary named 'cif_core.dic' version 2.4.2 from 2011-04-26.

Automatic conversion script
Id: cif_fix_values 2827 2014-09-09 07:05:25Z andrius 

 Adding full bibliography for 4341208--4341212.cif.
;
_cod_original_sg_symbol_H-M 'P 21/c  '
_cod_database_code 4341211

loop_
_symmetry_equiv_pos_as_xyz
'x, y, z'
'-x, y+1/2, -z+1/2'
'-x, -y, -z'
'x, -y-1/2, z-1/2'

loop_
_atom_site_label
_atom_site_type_symbol
_atom_site_fract_x
_atom_site_fract_y
_atom_site_fract_z
_atom_site_U_iso_or_equiv
_atom_site_adp_type
_atom_site_occupancy
_atom_site_symmetry_multiplicity
_atom_site_calc_flag
_atom_site_refinement_flags
C1 C 0.484(2) 0.4176(3) 0.2125(3) 0.067(2) Uani 1 1 d .
H1A H 0.4399 0.4508 0.2302 0.081 Uiso 1 1 calc R
C2 C 0.582(2) 0.4155(3) 0.1538(3) 0.073(2) Uani 1 1 d .
H2 H 0.5972 0.4474 0.1316 0.087 Uiso 1 1 calc R
C3 C 0.6580(18) 0.3665(3) 0.1271(3) 0.0611(19) Uani 1 1 d .
H3 H 0.7307 0.3654 0.0877 0.073 Uiso 1 1 calc R
C4 C 0.6240(16) 0.3184(2) 0.1605(3) 0.0476(16) Uani 1 1 d .
C5 C 0.5169(16) 0.3217(3) 0.2206(3) 0.0505(16) Uani 1 1 d .
C6 C 0.4707(16) 0.2747(3) 0.2586(3) 0.0468(15) Uani 1 1 d .
C7 C 0.5387(16) 0.2226(3) 0.2361(3) 0.0491(16) Uani 1 1 d .
C8 C 0.4867(17) 0.1781(3) 0.2743(3) 0.0558(17) Uani 1 1 d .
H8 H 0.5246 0.1429 0.2614 0.067 Uiso 1 1 calc R
C9 C 0.3792(19) 0.1883(3) 0.3306(3) 0.065(2) Uani 1 1 d .
H9 H 0.3439 0.1598 0.3572 0.078 Uiso 1 1 calc R
C10 C 0.3221(19) 0.2414(3) 0.3486(3) 0.0594(18) Uani 1 1 d .
H10 H 0.2498 0.2469 0.3876 0.071 Uiso 1 1 calc R
C11 C 0.6511(16) 0.2199(2) 0.1750(3) 0.0462(15) Uani 1 1 d .
C12 C 0.6879(16) 0.2653(2) 0.1394(3) 0.0446(15) Uani 1 1 d .
C13 C 0.8169(16) 0.1934(2) 0.0878(3) 0.0455(15) Uani 1 1 d .
C14 C 0.9172(16) 0.1593(2) 0.0378(2) 0.0450(15) Uani 1 1 d .
C15 C 0.8695(16) 0.1782(2) -0.0228(3) 0.0490(16) Uani 1 1 d .
H15 H 0.7814 0.2131 -0.0310 0.059 Uiso 1 1 calc R
C16 C 0.9522(16) 0.1457(2) -0.0708(3) 0.0481(16) Uani 1 1 d .
H16 H 0.9174 0.1586 -0.1111 0.058 Uiso 1 1 calc R
C17 C 1.0872(16) 0.0938(2) -0.0592(3) 0.0432(15) Uani 1 1 d .
C18 C 1.1364(16) 0.0748(2) 0.0015(3) 0.0493(16) Uani 1 1 d .
H18 H 1.2267 0.0402 0.0100 0.059 Uiso 1 1 calc R
C19 C 1.0508(16) 0.1077(2) 0.0487(3) 0.0488(16) Uani 1 1 d .
H19 H 1.0840 0.0947 0.0890 0.059 Uiso 1 1 calc R
C20 C 1.1664(17) 0.0599(2) -0.1119(3) 0.0492(16) Uani 1 1 d .
N1 N 0.4511(14) 0.3711(2) 0.2449(2) 0.0575(15) Uani 1 1 d .
N2 N 0.3624(14) 0.2842(2) 0.3147(2) 0.0563(14) Uani 1 1 d .
N3 N 0.7919(14) 0.2475(2) 0.0847(2) 0.0502(13) Uani 1 1 d .
H3N H 0.8336 0.2674 0.0539 0.060 Uiso 1 1 calc R
N4 N 0.7330(13) 0.1739(2) 0.1423(2) 0.0501(13) Uani 1 1 d .
O1 O 1.2779(15) 0.01074(18) -0.09606(19) 0.0720(15) Uani 1 1 d .
H1 H 1.2862 -0.0076 -0.1272 0.108 Uiso 1 1 calc R
O2 O 1.1310(14) 0.07517(17) -0.1654(2) 0.0707(15) Uani 1 1 d .
O3 O 0.9840(16) 0.17504(17) 0.48550(18) 0.0900(19) Uani 1 1 d U
H3A H 0.7852 0.1895 0.4850 0.135 Uiso 1 1 d R
H3B H 1.1289 0.1930 0.5080 0.135 Uiso 1 1 d R
O4 O 0.6627(17) 0.06075(19) 0.1873(2) 0.105(2) Uani 1 1 d U
H4A H 0.6622 0.0949 0.1863 0.157 Uiso 1 1 d R
H4B H 0.8529 0.0534 0.2118 0.157 Uiso 1 1 d R
O5 O 0.955(4) 0.0444(3) 0.3120(4) 0.275(7) Uani 1 1 d .
H5A H 0.9434 0.0483 0.3490 0.412 Uiso 1 1 d R
H5B H 0.9865 0.0745 0.2971 0.412 Uiso 1 1 d R

loop_
_atom_site_aniso_label
_atom_site_aniso_U_11
_atom_site_aniso_U_22
_atom_site_aniso_U_33
_atom_site_aniso_U_23
_atom_site_aniso_U_13
_atom_site_aniso_U_12
C1 0.092(6) 0.049(5) 0.063(5) -0.015(3) 0.013(4) 0.000(4)
C2 0.106(6) 0.045(4) 0.071(5) 0.000(3) 0.028(4) -0.004(4)
C3 0.078(5) 0.053(4) 0.055(4) -0.009(3) 0.018(4) -0.008(4)
C4 0.045(4) 0.051(4) 0.047(4) -0.010(3) 0.006(3) -0.005(3)
C5 0.047(4) 0.052(4) 0.053(4) -0.017(3) 0.007(3) -0.004(3)
C6 0.048(4) 0.053(4) 0.039(3) -0.005(3) 0.004(3) -0.001(3)
C7 0.048(4) 0.056(4) 0.043(4) -0.008(3) 0.003(3) -0.002(3)
C8 0.067(5) 0.052(4) 0.050(4) -0.003(3) 0.014(3) -0.005(4)
C9 0.083(6) 0.061(5) 0.052(4) 0.002(3) 0.017(4) 0.001(4)
C10 0.070(5) 0.066(5) 0.044(4) 0.000(3) 0.015(3) -0.006(4)
C11 0.044(4) 0.049(4) 0.046(4) -0.009(3) 0.003(3) 0.001(3)
C12 0.045(4) 0.045(4) 0.045(4) -0.007(3) 0.009(3) -0.001(3)
C13 0.045(4) 0.047(4) 0.045(4) -0.005(3) 0.006(3) -0.006(3)
C14 0.045(4) 0.048(4) 0.042(4) -0.007(3) 0.009(3) -0.005(3)
C15 0.061(4) 0.041(4) 0.046(4) 0.002(3) 0.009(3) 0.004(3)
C16 0.062(4) 0.043(4) 0.039(3) 0.004(3) 0.005(3) -0.001(3)
C17 0.049(4) 0.039(3) 0.043(4) -0.001(3) 0.012(3) -0.005(3)
C18 0.060(4) 0.037(4) 0.053(4) -0.001(3) 0.012(3) -0.001(3)
C19 0.059(4) 0.046(4) 0.042(4) 0.000(3) 0.009(3) -0.001(3)
C20 0.059(4) 0.038(4) 0.052(4) -0.005(3) 0.012(3) -0.008(3)
N1 0.066(4) 0.044(3) 0.062(3) -0.012(3) 0.004(3) -0.003(3)
N2 0.061(4) 0.058(4) 0.050(3) -0.011(3) 0.010(3) -0.004(3)
N3 0.063(4) 0.046(3) 0.043(3) -0.005(2) 0.010(2) -0.004(3)
N4 0.054(3) 0.049(3) 0.047(3) -0.007(2) 0.006(2) -0.001(3)
O1 0.117(4) 0.046(3) 0.056(3) -0.005(2) 0.021(3) 0.019(3)
O2 0.119(4) 0.055(3) 0.041(3) 0.000(2) 0.023(3) 0.002(3)
O3 0.190(6) 0.049(3) 0.039(3) 0.001(2) 0.051(3) 0.018(3)
O4 0.179(6) 0.039(3) 0.104(4) -0.014(3) 0.045(4) 0.022(3)
O5 0.52(2) 0.041(4) 0.224(10) 0.017(5) -0.125(11) -0.008(7)

loop_
_atom_type_symbol
_atom_type_description
_atom_type_scat_dispersion_real
_atom_type_scat_dispersion_imag
_atom_type_scat_source
C C 0.0033 0.0016 'International Tables Vol C Tables 4.2.6.8 and 6.1.1.4'
H H 0.0000 0.0000 'International Tables Vol C Tables 4.2.6.8 and 6.1.1.4'
N N 0.0061 0.0033 'International Tables Vol C Tables 4.2.6.8 and 6.1.1.4'
O O 0.0106 0.0060 'International Tables Vol C Tables 4.2.6.8 and 6.1.1.4'

loop_
_geom_angle_atom_site_label_1
_geom_angle_atom_site_label_2
_geom_angle_atom_site_label_3
_geom_angle
N1 C1 C2 120.1(6)
N1 C1 H1A 119.9
C2 C1 H1A 119.9
C1 C2 C3 121.0(6)
C1 C2 H2 119.5
C3 C2 H2 119.5
C2 C3 C4 119.0(6)
C2 C3 H3 120.5
C4 C3 H3 120.5
C3 C4 C5 118.8(5)
C3 C4 C12 125.8(6)
C5 C4 C12 115.4(5)
N1 C5 C4 119.5(6)
N1 C5 C6 117.2(5)
C4 C5 C6 123.3(5)
N2 C6 C7 123.8(6)
N2 C6 C5 116.6(5)
C7 C6 C5 119.7(5)
C8 C7 C6 117.8(6)
C8 C7 C11 125.8(6)
C6 C7 C11 116.4(5)
C9 C8 C7 117.8(6)
C9 C8 H8 121.1
C7 C8 H8 121.1
C8 C9 C10 120.0(6)
C8 C9 H9 120.0
C10 C9 H9 120.0
N2 C10 C9 124.9(6)
N2 C10 H10 117.6
C9 C10 H10 117.6
C12 C11 N4 109.5(5)
C12 C11 C7 122.6(5)
N4 C11 C7 127.9(6)
N3 C12 C11 106.6(5)
N3 C12 C4 130.9(6)
C11 C12 C4 122.6(5)
N3 C13 N4 112.2(5)
N3 C13 C14 124.1(5)
N4 C13 C14 123.7(6)
C19 C14 C15 118.5(5)
C19 C14 C13 121.6(5)
C15 C14 C13 119.9(6)
C16 C15 C14 120.5(6)
C16 C15 H15 119.7
C14 C15 H15 119.7
C15 C16 C17 120.3(5)
C15 C16 H16 119.8
C17 C16 H16 119.8
C16 C17 C18 119.2(5)
C16 C17 C20 118.6(5)
C18 C17 C20 122.1(6)
C19 C18 C17 119.7(6)
C19 C18 H18 120.1
C17 C18 H18 120.1
C18 C19 C14 121.7(5)
C18 C19 H19 119.1
C14 C19 H19 119.1
O2 C20 O1 122.2(5)
O2 C20 C17 124.0(6)
O1 C20 C17 113.7(5)
C1 N1 C5 121.5(6)
C10 N2 C6 115.9(6)
C13 N3 C12 107.5(5)
C13 N3 H3N 126.2
C12 N3 H3N 126.2
C13 N4 C11 104.3(5)
C20 O1 H1 109.5
H3A O3 H3B 107.6
H4A O4 H4B 103.1
H5A O5 H5B 107.9

loop_
_geom_bond_atom_site_label_1
_geom_bond_atom_site_label_2
_geom_bond_distance
C1 N1 1.359(8)
C1 C2 1.371(9)
C1 H1A 0.9300
C2 C3 1.385(9)
C2 H2 0.9300
C3 C4 1.405(8)
C3 H3 0.9300
C4 C5 1.414(8)
C4 C12 1.417(8)
C5 N1 1.364(7)
C5 C6 1.445(8)
C6 N2 1.352(7)
C6 C7 1.411(8)
C7 C8 1.403(8)
C7 C11 1.442(8)
C8 C9 1.359(8)
C8 H8 0.9300
C9 C10 1.391(9)
C9 H9 0.9300
C10 N2 1.307(8)
C10 H10 0.9300
C11 C12 1.380(8)
C11 N4 1.392(7)
C12 N3 1.368(7)
C13 N3 1.340(7)
C13 N4 1.352(7)
C13 C14 1.459(8)
C14 C19 1.378(8)
C14 C15 1.395(8)
C15 C16 1.382(8)
C15 H15 0.9300
C16 C17 1.389(8)
C16 H16 0.9300
C17 C18 1.394(8)
C17 C20 1.479(8)
C18 C19 1.375(8)
C18 H18 0.9300
C19 H19 0.9300
C20 O2 1.218(7)
C20 O1 1.315(7)
N3 H3N 0.8600
O1 H1 0.8200
O3 H3A 0.8197
O3 H3B 0.8170
O4 H4A 0.8445
O4 H4B 0.8553
O5 H5A 0.8193
O5 H5B 0.8251

loop_
_geom_hbond_atom_site_label_D
_geom_hbond_atom_site_label_H
_geom_hbond_atom_site_label_A
_geom_hbond_distance_DH
_geom_hbond_distance_HA
_geom_hbond_distance_DA
_geom_hbond_angle_DHA
_geom_hbond_site_symmetry_A
O5 H5B O4 0.83 2.58 2.838(10) 99.9 .
N3 H3N O3 0.86 2.18 3.032(6) 171.9 4_565
O1 H1 O4 0.82 1.88 2.688(6) 168.5 3_755
O3 H3B N3 0.82 2.65 3.032(6) 110.7 4_566
O4 H4B O5 0.86 2.18 2.838(10) 133.1 .
O4 H4A N4 0.84 2.20 2.982(7) 153.7 .
